data_2100119
loop_
_publ_author_name
'Richard E. Marsh'

_publ_section_title
;
 Space group <i>P</i>1: an update
;
_journal_issue 3
_journal_name_full 'Acta Crystallographica Section B'
_journal_page_first 359
_journal_page_last 359
_journal_paper_doi 10.1107/S0108768105009651
_journal_volume 61
_journal_year 2005
_chemical_formula_moiety 'C42 H36 N12 O4 Cu2, 2(Cl O4), 3(H2 O)'
_chemical_formula_sum 'C42 H42 Cl2 Cu2 N12 O15'
_space_group_crystal_system triclinic
_space_group_IT_number 2
_space_group_name_Hall '-P 1'
_space_group_name_H-M_alt 'P -1'
_symmetry_space_group_name_H-M 'P -1'
_audit_creation_method CRYM
_cell_angle_alpha 73.22
_cell_angle_beta 77.84
_cell_angle_gamma 76.88
_cell_formula_units_Z 1
_cell_length_a 9.5990
_cell_length_b 11.2060
_cell_length_c 12.4800
_cell_volume 1236.468
_cod_data_source_file bk0148.cif
_cod_data_source_block BAZCAH
_cod_depositor_comments
;
  Added moiety chemical formula and Z value from Marsh (2005) paper.
  The summary chemical formula is calculated from moiety formula using
  AdHocParser
  (svn://www.crystallography.net/cod-tools/trunk/Formulae/AdHocParser.yp,
  revision 1441.)

  Andrius Merkys
  2013-11-11
;
_cod_original_sg_symbol_H-M P-1
_cod_original_formula_sum 'not given'
_cod_database_code 2100119

loop_
_space_group_symop_id
_space_group_symop_operation_xyz
1 x,y,z
2 -x,-y,-z

loop_
_atom_site_label
_atom_site_fract_x
_atom_site_fract_y
_atom_site_fract_z
_atom_site_type_symbol
Cu1 0.07929 0.28506 0.68190 Cu
N1 0.21060 0.18650 0.57730 N
N2 0.06955 0.02530 0.61545 N
N3 -0.01205 0.12130 0.76810 N
N4 -0.05215 0.39990 0.77450 N
N5 0.14010 0.45620 0.82965 N
N6 0.23470 0.25770 0.78900 N
C1 0.32695 0.23670 0.51600 C
C2 0.41425 0.19180 0.42750 C
C3 0.38165 0.08930 0.40260 C
C4 0.26840 0.03545 0.46535 C
C5 0.18280 0.08555 0.55475 C
C6 -0.01080 0.02915 0.72070 C
C7 -0.09075 -0.06825 0.77380 C
C8 -0.16720 -0.07070 0.87980 C
C9 -0.16355 0.02190 0.93305 C
C10 -0.08540 0.11450 0.87370 C
C11 -0.19515 0.42265 0.76885 C
C12 -0.29055 0.52340 0.79955 C
C13 -0.23735 0.60380 0.83980 C
C14 -0.09330 0.57980 0.85005 C
C15 -0.00240 0.47545 0.81695 C
C16 0.24955 0.35010 0.83145 C
C17 0.37165 0.34325 0.87975 C
C18 0.47540 0.23725 0.88670 C
C19 0.45885 0.13830 0.84780 C
C20 0.33740 0.15270 0.79990 C
H1 0.04480 -0.02260 0.58250 H
H2 0.16635 0.52050 0.83805 H
H3 0.34915 0.30440 0.53405 H
H4 0.49260 0.22930 0.38600 H
H5 0.43755 0.05770 0.34300 H
H6 0.24695 -0.03415 0.44990 H
H7 -0.09170 -0.12980 0.73765 H
H8 -0.22170 -0.13390 0.91640 H
H9 -0.21220 0.02075 1.00605 H
H10 -0.08275 0.17690 0.90835 H
H11 -0.23090 0.36735 0.74290 H
H12 -0.38805 0.53695 0.79330 H
H13 -0.29850 0.67380 0.85975 H
H14 -0.05655 0.63215 0.87855 H
H15 0.38130 0.40975 0.90650 H
H16 0.55760 0.23125 0.91755 H
H17 0.52970 0.06120 0.85945 H
H18 0.32570 0.08650 0.77375 H
O1 0.14345 0.47075 0.57445 O
O2 -0.06155 0.35540 0.55210 O
C21 0.05935 0.53245 0.50725 C
Cl1 0.70825 0.26800 1.14040 Cl
O3 0.68285 0.32885 1.22970 O
O4 0.83720 0.31020 1.06650 O
O5 0.59740 0.32090 1.07270 O
O6 0.71795 0.13775 1.19420 O
O7 -0.12890 1.22320 0.41575 O
H19 -0.07365 1.23520 0.39115 H
